data_9000813
loop_
_publ_author_name
'Sugaki, A.'
'Shima, H.'
'Kitakaze, A.'
'Mizota, T.'

_publ_section_title
;
 Hydrothermal synthesis of nukundamite and its crystal structure
;
_journal_name_full 'American Mineralogist'
_journal_page_first 398
_journal_page_last 402
_journal_volume 66
_journal_year 1981
_chemical_formula_sum 'Cu0.848 Fe0.152 S'
_chemical_name_mineral Nukundamite
_space_group_IT_number 164
_symmetry_space_group_name_Hall '-P 3 2"'
_symmetry_space_group_name_H-M 'P -3 m 1'
_cell_angle_alpha 90
_cell_angle_beta 90
_cell_angle_gamma 120
_cell_length_a 3.7830
_cell_length_b 3.7830
_cell_length_c 11.1950
_cell_formula_units_Z 4
_cell_volume 138.748
_database_code_amcsd 0000828
_exptl_crystal_density_diffrn 4.521
_cod_original_formula_sum '(Cu.848 Fe.152) S'
_cod_database_code 9000813

loop_
_space_group_symop_operation_xyz
x,y,z
-y,-x,z
y,-x+y,-z
-x,-x+y,-z
-x+y,-x,z
-x+y,y,z
-x,-y,-z
y,x,-z
-y,x-y,z
x,x-y,z
x-y,x,-z
x-y,-y,-z

loop_
_atom_site_label
_atom_site_fract_x
_atom_site_fract_y
_atom_site_fract_z
_atom_site_occupancy
_atom_site_U_iso_or_equiv
Cu1 0.66667 0.33333 0.15470 0.84800 0.01102
Fe1 0.66667 0.33333 0.15470 0.15200 0.01102
Cu2 0.66667 0.33333 0.57900 0.84800 0.02432
Fe2 0.66667 0.33333 0.57900 0.15200 0.02432
S1 0.00000 0.00000 0.09210 1.00000 0.01368
S2 0.66667 0.33333 0.36090 1.00000 0.01216

loop_
_cod_related_entry_id
_cod_related_entry_database
_cod_related_entry_code
1 AMCSD 0000828
